data_4066728
loop_
_publ_author_name
'Tabernero, Vanessa'
'Mosquera, Marta E. G.'
'Cuenca, Tom\'as'

_publ_section_title
;
 Synthesis and Structural Characterization of a Novel Aluminum Amidato
 Derivative Exhibiting a Rare 16-Membered Wheel Containing Four Aluminum
 Centers
;
_journal_issue 16
_journal_name_full Organometallics
_journal_page_first 3642
_journal_paper_doi 10.1021/om1005963
_journal_volume 29
_journal_year 2010
_chemical_formula_sum 'C16 H24 N2 O2'
_chemical_formula_weight 276.37
_chemical_name_systematic
;
 ?
;
_space_group_IT_number 14
_symmetry_cell_setting monoclinic
_symmetry_Int_Tables_number 14
_symmetry_space_group_name_Hall '-P 2ybc'
_symmetry_space_group_name_H-M 'P 1 21/c 1'
_atom_sites_solution_hydrogens geom
_atom_sites_solution_primary direct
_atom_sites_solution_secondary difmap
_audit_creation_method SHELXL-97
_cell_angle_alpha 90.00
_cell_angle_beta 107.239(12)
_cell_angle_gamma 90.00
_cell_formula_units_Z 4
_cell_length_a 9.1061(18)
_cell_length_b 17.833(2)
_cell_length_c 9.8945(8)
_cell_measurement_reflns_used 44
_cell_measurement_temperature 200
_cell_measurement_theta_max 19.658
_cell_measurement_theta_min 3.256
_cell_measurement_wavelength 0.71073
_cell_volume 1534.6(4)
_computing_cell_refinement 'Dirax/lsq (Duisenberg & Schreurs, 1989-2000)'
_computing_data_reduction 'EvalCCD (Duisenberg & Schreurs 1990-2000)'
_computing_molecular_graphics 'Ortep-3 for Windows (Farrugia, 1997)'
_computing_publication_material 'WinGX publication routines (Farrugia, 1999)'
_computing_structure_refinement 'SHELXL-97 (Sheldrick, 1997)'
_computing_structure_solution 'SHELXS-86 (Sheldrick, 1986)'
_diffrn_ambient_temperature 200(2)
_diffrn_measured_fraction_theta_full 0.997
_diffrn_measured_fraction_theta_max 0.997
_diffrn_radiation_monochromator graphite
_diffrn_radiation_source 'fine-focus sealed tube'
_diffrn_radiation_type MoK\a
_diffrn_radiation_wavelength 0.71073
_diffrn_reflns_av_R_equivalents 0.0407
_diffrn_reflns_av_sigmaI/netI 0.0338
_diffrn_reflns_limit_h_max 11
_diffrn_reflns_limit_h_min -11
_diffrn_reflns_limit_k_max 23
_diffrn_reflns_limit_k_min -23
_diffrn_reflns_limit_l_max 12
_diffrn_reflns_limit_l_min -12
_diffrn_reflns_number 32780
_diffrn_reflns_theta_full 27.52
_diffrn_reflns_theta_max 27.52
_diffrn_reflns_theta_min 3.14
_exptl_absorpt_coefficient_mu 0.079
_exptl_absorpt_correction_T_max 0.987
_exptl_absorpt_correction_T_min 0.965
_exptl_absorpt_correction_type multi-scan
_exptl_absorpt_process_details
;
 R.H. Blessing, Acta Cryst. (1995), A51, 33-38
;
_exptl_crystal_colour white
_exptl_crystal_density_diffrn 1.196
_exptl_crystal_density_method 'not measured'
_exptl_crystal_description prism
_exptl_crystal_F_000 600
_exptl_crystal_size_max 0.496
_exptl_crystal_size_mid 0.365
_exptl_crystal_size_min 0.196
_refine_diff_density_max 0.370
_refine_diff_density_min -0.341
_refine_diff_density_rms 0.048
_refine_ls_extinction_method none
_refine_ls_goodness_of_fit_ref 1.045
_refine_ls_hydrogen_treatment mixed
_refine_ls_matrix_type full
_refine_ls_number_parameters 189
_refine_ls_number_reflns 3514
_refine_ls_number_restraints 0
_refine_ls_restrained_S_all 1.045
_refine_ls_R_factor_all 0.0825
_refine_ls_R_factor_gt 0.0527
_refine_ls_shift/su_max 0.000
_refine_ls_shift/su_mean 0.000
_refine_ls_structure_factor_coef Fsqd
_refine_ls_weighting_details 'calc w=1/[\s^2^(Fo^2^)+(0.0623P)^2^+0.7996P] where P=(Fo^2^+2Fc^2^)/3'
_refine_ls_weighting_scheme calc
_refine_ls_wR_factor_gt 0.1281
_refine_ls_wR_factor_ref 0.1434
_reflns_number_gt 2533
_reflns_number_total 3514
_reflns_threshold_expression >2sigma(I)
_cod_data_source_file om1005963_si_001.cif
_cod_data_source_block 1,2-C6H4{NH(CO)t-Bu}2
_cod_original_sg_symbol_H-M 'P 21/c'
_cod_database_code 4066728

loop_
_symmetry_equiv_pos_as_xyz
'x, y, z'
'-x, y+1/2, -z+1/2'
'-x, -y, -z'
'x, -y-1/2, z-1/2'

loop_
_atom_site_label
_atom_site_type_symbol
_atom_site_fract_x
_atom_site_fract_y
_atom_site_fract_z
_atom_site_U_iso_or_equiv
_atom_site_adp_type
_atom_site_occupancy
_atom_site_symmetry_multiplicity
_atom_site_calc_flag
_atom_site_refinement_flags
C1 C 0.91480(19) 0.25756(9) 0.49902(17) 0.0226(3) Uani 1 1 d .
C2 C 1.32052(19) 0.30010(9) 0.76269(17) 0.0246(4) Uani 1 1 d .
C3 C 1.06876(19) 0.17191(9) 0.67865(16) 0.0219(3) Uani 1 1 d .
C4 C 1.0140(2) 0.10157(9) 0.62664(18) 0.0269(4) Uani 1 1 d .
H4 H 0.9198 0.0973 0.5572 0.032 Uiso 1 1 calc R
C5 C 1.0992(2) 0.03814(10) 0.6778(2) 0.0319(4) Uani 1 1 d .
H5 H 1.0621 -0.0088 0.6429 0.038 Uiso 1 1 calc R
C6 C 1.2397(2) 0.04417(10) 0.7811(2) 0.0348(4) Uani 1 1 d .
H6 H 1.2968 0.0013 0.8157 0.042 Uiso 1 1 calc R
C7 C 1.2947(2) 0.11372(10) 0.83242(19) 0.0306(4) Uani 1 1 d .
H7 H 1.3891 0.1176 0.9018 0.037 Uiso 1 1 calc R
C8 C 1.21071(19) 0.17795(9) 0.78163(17) 0.0235(4) Uani 1 1 d .
C10 C 0.82447(19) 0.33145(9) 0.47487(17) 0.0245(4) Uani 1 1 d .
C11 C 0.7196(2) 0.33431(11) 0.32261(19) 0.0333(4) Uani 1 1 d .
H11A H 0.7802 0.3287 0.2587 0.050 Uiso 1 1 calc R
H11B H 0.6670 0.3816 0.3059 0.050 Uiso 1 1 calc R
H11C H 0.6457 0.2944 0.3075 0.050 Uiso 1 1 calc R
C12 C 0.9423(2) 0.39534(10) 0.4998(2) 0.0376(5) Uani 1 1 d .
H12A H 1.0075 0.3936 0.5958 0.056 Uiso 1 1 calc R
H12B H 0.8894 0.4426 0.4828 0.056 Uiso 1 1 calc R
H12C H 1.0036 0.3898 0.4365 0.056 Uiso 1 1 calc R
C13 C 0.7262(2) 0.34054(10) 0.5753(2) 0.0319(4) Uani 1 1 d .
H13A H 0.7911 0.3391 0.6714 0.048 Uiso 1 1 calc R
H13B H 0.6526 0.3005 0.5599 0.048 Uiso 1 1 calc R
H13C H 0.6731 0.3877 0.5575 0.048 Uiso 1 1 calc R
C20 C 1.3845(2) 0.37342(9) 0.84002(18) 0.0273(4) Uani 1 1 d .
C21 C 1.5484(3) 0.35969(15) 0.9278(4) 0.0872(12) Uani 1 1 d .
H21A H 1.5503 0.3228 0.9989 0.131 Uiso 1 1 calc R
H21B H 1.5924 0.4056 0.9724 0.131 Uiso 1 1 calc R
H21C H 1.6068 0.3419 0.8679 0.131 Uiso 1 1 calc R
C22 C 1.2868(4) 0.40090(15) 0.9289(4) 0.0896(12) Uani 1 1 d .
H22A H 1.1838 0.4094 0.8695 0.134 Uiso 1 1 calc R
H22B H 1.3287 0.4469 0.9748 0.134 Uiso 1 1 calc R
H22C H 1.2857 0.3639 0.9990 0.134 Uiso 1 1 calc R
C23 C 1.3861(3) 0.43256(13) 0.7305(3) 0.0590(7) Uani 1 1 d .
H23A H 1.2828 0.4420 0.6727 0.089 Uiso 1 1 calc R
H23B H 1.4466 0.4151 0.6722 0.089 Uiso 1 1 calc R
H23C H 1.4300 0.4780 0.7774 0.089 Uiso 1 1 calc R
O1 O 0.93347(16) 0.22029(7) 0.40113(12) 0.0336(3) Uani 1 1 d .
O2 O 1.31909(17) 0.28831(7) 0.64073(13) 0.0388(4) Uani 1 1 d .
N1 N 0.97796(16) 0.23686(8) 0.63474(15) 0.0239(3) Uani 1 1 d .
N2 N 1.26839(17) 0.24904(8) 0.83785(16) 0.0255(3) Uani 1 1 d .
H1 H 0.965(2) 0.2634(11) 0.701(2) 0.032(5) Uiso 1 1 d .
H2 H 1.286(3) 0.2553(12) 0.924(3) 0.041(6) Uiso 1 1 d .

loop_
_atom_site_aniso_label
_atom_site_aniso_U_11
_atom_site_aniso_U_22
_atom_site_aniso_U_33
_atom_site_aniso_U_23
_atom_site_aniso_U_13
_atom_site_aniso_U_12
C1 0.0230(8) 0.0238(8) 0.0205(8) 0.0002(6) 0.0056(6) -0.0007(7)
C2 0.0255(8) 0.0245(8) 0.0228(8) 0.0011(6) 0.0058(7) 0.0002(7)
C3 0.0265(8) 0.0221(8) 0.0179(7) 0.0011(6) 0.0078(6) 0.0024(7)
C4 0.0290(9) 0.0265(9) 0.0249(8) -0.0034(7) 0.0074(7) -0.0047(7)
C5 0.0429(11) 0.0211(8) 0.0350(10) -0.0020(7) 0.0166(8) -0.0029(8)
C6 0.0410(11) 0.0252(9) 0.0399(10) 0.0088(8) 0.0144(9) 0.0084(8)
C7 0.0275(9) 0.0302(9) 0.0312(9) 0.0069(7) 0.0045(7) 0.0029(7)
C8 0.0284(9) 0.0226(8) 0.0202(8) 0.0023(6) 0.0082(7) -0.0028(7)
C10 0.0274(9) 0.0232(8) 0.0220(8) 0.0015(6) 0.0059(7) 0.0018(7)
C11 0.0348(10) 0.0362(10) 0.0253(9) 0.0042(7) 0.0035(8) 0.0092(8)
C12 0.0357(11) 0.0273(10) 0.0479(12) 0.0013(8) 0.0095(9) -0.0018(8)
C13 0.0331(10) 0.0319(10) 0.0310(9) 0.0006(7) 0.0097(8) 0.0083(8)
C20 0.0321(9) 0.0224(8) 0.0282(9) -0.0033(7) 0.0103(7) -0.0023(7)
C21 0.0642(18) 0.0421(14) 0.112(2) -0.0239(15) -0.0410(17) 0.0044(13)
C22 0.132(3) 0.0512(15) 0.128(3) -0.0495(17) 0.104(3) -0.0400(17)
C23 0.0850(19) 0.0356(12) 0.0500(13) 0.0019(10) 0.0098(13) -0.0229(12)
O1 0.0488(8) 0.0319(7) 0.0209(6) 0.0005(5) 0.0114(6) 0.0101(6)
O2 0.0613(9) 0.0337(7) 0.0254(7) -0.0036(5) 0.0190(6) -0.0116(6)
N1 0.0288(8) 0.0241(7) 0.0178(7) -0.0012(6) 0.0052(6) 0.0050(6)
N2 0.0307(8) 0.0258(7) 0.0187(7) -0.0004(6) 0.0054(6) -0.0049(6)

loop_
_atom_type_symbol
_atom_type_description
_atom_type_scat_dispersion_real
_atom_type_scat_dispersion_imag
_atom_type_scat_source
C C 0.0033 0.0016 'International Tables Vol C Tables 4.2.6.8 and 6.1.1.4'
H H 0.0000 0.0000 'International Tables Vol C Tables 4.2.6.8 and 6.1.1.4'
O O 0.0106 0.0060 'International Tables Vol C Tables 4.2.6.8 and 6.1.1.4'
N N 0.0061 0.0033 'International Tables Vol C Tables 4.2.6.8 and 6.1.1.4'

loop_
_geom_angle_atom_site_label_1
_geom_angle_atom_site_label_2
_geom_angle_atom_site_label_3
_geom_angle
O1 C1 N1 121.37(15)
O1 C1 C10 122.38(14)
N1 C1 C10 116.21(14)
O2 C2 N2 121.77(16)
O2 C2 C20 121.93(15)
N2 C2 C20 116.28(14)
C4 C3 C8 119.56(15)
C4 C3 N1 120.80(15)
C8 C3 N1 119.52(14)
C5 C4 C3 120.18(16)
C4 C5 C6 120.20(16)
C7 C6 C5 119.84(17)
C6 C7 C8 120.61(17)
C7 C8 C3 119.61(15)
C7 C8 N2 119.67(15)
C3 C8 N2 120.70(15)
C11 C10 C13 108.79(15)
C11 C10 C12 109.70(15)
C13 C10 C12 109.42(15)
C11 C10 C1 109.39(14)
C13 C10 C1 112.31(14)
C12 C10 C1 107.21(14)
C21 C20 C23 107.9(2)
C21 C20 C22 111.8(2)
C23 C20 C22 108.9(2)
C21 C20 C2 108.21(16)
C23 C20 C2 108.55(15)
C22 C20 C2 111.37(16)
C1 N1 C3 124.67(14)
C2 N2 C8 122.44(14)

loop_
_geom_bond_atom_site_label_1
_geom_bond_atom_site_label_2
_geom_bond_distance
C1 O1 1.227(2)
C1 N1 1.346(2)
C1 C10 1.534(2)
C2 O2 1.221(2)
C2 N2 1.348(2)
C2 C20 1.540(2)
C3 C4 1.391(2)
C3 C8 1.393(2)
C3 N1 1.415(2)
C4 C5 1.380(2)
C5 C6 1.385(3)
C6 C7 1.377(3)
C7 C8 1.386(2)
C8 N2 1.421(2)
C10 C11 1.527(2)
C10 C13 1.530(2)
C10 C12 1.534(2)
C20 C21 1.507(3)
C20 C23 1.515(3)
C20 C22 1.506(3)

loop_
_cod_related_entry_id
_cod_related_entry_database
_cod_related_entry_code
1 ChemSpider 784257
